data_7112409
loop_
_publ_author_name
'Hsieh, Chung-Hung'
'Pulukkody, Randara'
'Darensbourg, Marcetta Y.'

_publ_section_title
;
 A dinitrosyl iron complex as a platform for metal-bound imidazole to
 N-heterocyclic carbene conversion.
;
_journal_issue 81
_journal_name_full 'Chemical communications (Cambridge, England)'
_journal_page_first 9326
_journal_page_last 9328
_journal_paper_doi 10.1039/c3cc45091k
_journal_volume 49
_journal_year 2013
_chemical_formula_sum 'C13 H16 B F4 Fe N5 O3'
_chemical_formula_weight 432.97
_chemical_name_systematic
; 
 ? 
;
_space_group_IT_number 14
_symmetry_cell_setting monoclinic
_symmetry_space_group_name_Hall '-P 2yn'
_symmetry_space_group_name_H-M 'P 1 21/n 1'
_atom_sites_solution_hydrogens geom
_atom_sites_solution_primary direct
_atom_sites_solution_secondary difmap
_audit_creation_method SHELXL-97
_cell_angle_alpha 90.00
_cell_angle_beta 114.9070(10)
_cell_angle_gamma 90.00
_cell_formula_units_Z 4
_cell_length_a 10.9146(13)
_cell_length_b 15.4743(18)
_cell_length_c 11.7202(14)
_cell_measurement_temperature 110(2)
_cell_volume 1795.4(4)
_computing_cell_refinement 'Bruker APEXII'
_computing_data_collection 'Bruker APEXII'
_computing_data_reduction 'Bruker SAINT'
_computing_molecular_graphics 'Bruker SHELXTL'
_computing_publication_material 'Bruker SHELXTL'
_computing_structure_refinement 'SHELXL-97 (Sheldrick, 1997)'
_computing_structure_solution 'SHELXS-97 (Sheldrick, 1990)'
_diffrn_ambient_temperature 110(2)
_diffrn_measured_fraction_theta_full 0.996
_diffrn_measured_fraction_theta_max 0.996
_diffrn_measurement_device_type 'Bruker APEX-II CCD'
_diffrn_measurement_method '\f and \w scans'
_diffrn_radiation_monochromator graphite
_diffrn_radiation_source 'fine-focus sealed tube'
_diffrn_radiation_type MoK\a
_diffrn_radiation_wavelength 0.71073
_diffrn_reflns_av_R_equivalents 0.0245
_diffrn_reflns_av_sigmaI/netI 0.0184
_diffrn_reflns_limit_h_max 14
_diffrn_reflns_limit_h_min -14
_diffrn_reflns_limit_k_max 20
_diffrn_reflns_limit_k_min -20
_diffrn_reflns_limit_l_max 15
_diffrn_reflns_limit_l_min -15
_diffrn_reflns_number 21411
_diffrn_reflns_theta_full 28.29
_diffrn_reflns_theta_max 28.29
_diffrn_reflns_theta_min 2.14
_exptl_absorpt_coefficient_mu 0.904
_exptl_absorpt_correction_T_max 0.9821
_exptl_absorpt_correction_T_min 0.9150
_exptl_absorpt_correction_type multi-scan
_exptl_absorpt_process_details sadabs
_exptl_crystal_colour 'dark green'
_exptl_crystal_density_diffrn 1.602
_exptl_crystal_density_method 'not measured'
_exptl_crystal_description needle
_exptl_crystal_F_000 880
_exptl_crystal_size_max 0.10
_exptl_crystal_size_mid 0.05
_exptl_crystal_size_min 0.02
_refine_diff_density_max 0.906
_refine_diff_density_min -0.623
_refine_diff_density_rms 0.069
_refine_ls_extinction_method none
_refine_ls_goodness_of_fit_ref 1.043
_refine_ls_hydrogen_treatment constr
_refine_ls_matrix_type full
_refine_ls_number_parameters 248
_refine_ls_number_reflns 4451
_refine_ls_number_restraints 0
_refine_ls_restrained_S_all 1.043
_refine_ls_R_factor_all 0.0432
_refine_ls_R_factor_gt 0.0383
_refine_ls_shift/su_max 0.001
_refine_ls_shift/su_mean 0.000
_refine_ls_structure_factor_coef Fsqd
_refine_ls_weighting_details 'calc w=1/[\s^2^(Fo^2^)+(0.0462P)^2^+2.1586P] where P=(Fo^2^+2Fc^2^)/3'
_refine_ls_weighting_scheme calc
_refine_ls_wR_factor_gt 0.0987
_refine_ls_wR_factor_ref 0.1026
_reflns_number_gt 3944
_reflns_number_total 4451
_reflns_threshold_expression >2sigma(I)
_cod_data_source_file c3cc45091k.txt
_cod_data_source_block memestnic_0m
_cod_depositor_comments
;
The following automatic conversions were performed:

'_symmetry_cell_setting' value 'Monoclinic' changed to 'monoclinic'
according to
/usr/data/users/saulius/automatic-downloads/retrospective/RSC/lib/dictionaries/cif_core.dic
dictionary named 'cif_core.dic' version 2.4.2 from 2011-04-26.

Automatic conversion script
Id: cif_fix_values 2281 2013-09-26 08:29:07Z andrius 
;
_cod_original_sg_symbol_H-M P21/n
_cod_database_code 7112409

loop_
_symmetry_equiv_pos_as_xyz
'x, y, z'
'-x+1/2, y+1/2, -z+1/2'
'-x, -y, -z'
'x-1/2, -y-1/2, z-1/2'

loop_
_atom_site_label
_atom_site_type_symbol
_atom_site_fract_x
_atom_site_fract_y
_atom_site_fract_z
_atom_site_U_iso_or_equiv
_atom_site_adp_type
_atom_site_occupancy
_atom_site_symmetry_multiplicity
_atom_site_calc_flag
_atom_site_refinement_flags
Fe1 Fe 0.01648(3) 0.186084(18) 0.56245(2) 0.02027(9) Uani 1 1 d .
N1 N -0.11643(18) 0.18432(12) 0.42100(17) 0.0283(4) Uani 1 1 d .
N2 N -0.01005(18) 0.24434(12) 0.67313(17) 0.0275(4) Uani 1 1 d .
N3 N 0.07709(17) 0.08507(12) 0.61177(17) 0.0263(4) Uani 1 1 d .
O1 O -0.21132(19) 0.17777(13) 0.32755(17) 0.0455(5) Uani 1 1 d .
O2 O -0.0399(2) 0.27870(13) 0.74412(17) 0.0445(4) Uani 1 1 d .
O3 O 0.10228(18) 0.01390(10) 0.63907(17) 0.0385(4) Uani 1 1 d .
C1 C 0.15792(18) 0.24918(12) 0.52808(17) 0.0191(3) Uani 1 1 d .
N4 N 0.17537(16) 0.33536(10) 0.52355(15) 0.0209(3) Uani 1 1 d .
N5 N 0.25254(16) 0.21325(10) 0.49622(15) 0.0195(3) Uani 1 1 d .
C2 C 0.0963(2) 0.40222(13) 0.5508(2) 0.0272(4) Uani 1 1 d .
H2A H 0.1268 0.4076 0.6402 0.041 Uiso 1 1 calc R
H2B H 0.0025 0.3864 0.5135 0.041 Uiso 1 1 calc R
H2C H 0.1077 0.4564 0.5166 0.041 Uiso 1 1 calc R
C3 C 0.2795(2) 0.35346(13) 0.48935(19) 0.0247(4) Uani 1 1 d .
H3 H 0.3101 0.4080 0.4802 0.030 Uiso 1 1 calc R
C4 C 0.3280(2) 0.27698(13) 0.47194(19) 0.0237(4) Uani 1 1 d .
H4 H 0.3984 0.2685 0.4482 0.028 Uiso 1 1 calc R
C5 C 0.26953(18) 0.12200(12) 0.48176(17) 0.0189(3) Uani 1 1 d .
C6 C 0.19820(19) 0.08475(13) 0.36360(18) 0.0223(4) Uani 1 1 d .
C7 C 0.2191(2) -0.00291(13) 0.3503(2) 0.0254(4) Uani 1 1 d .
H7 H 0.1720 -0.0293 0.2726 0.031 Uiso 1 1 calc R
C8 C 0.3085(2) -0.05174(13) 0.4498(2) 0.0250(4) Uani 1 1 d .
C9 C 0.3771(2) -0.01226(13) 0.5659(2) 0.0257(4) Uani 1 1 d .
H9 H 0.4367 -0.0449 0.6329 0.031 Uiso 1 1 calc R
C10 C 0.35927(18) 0.07477(13) 0.58495(18) 0.0216(4) Uani 1 1 d .
C11 C 0.4324(2) 0.11564(15) 0.71275(19) 0.0304(4) Uani 1 1 d .
H11A H 0.3719 0.1206 0.7528 0.046 Uiso 1 1 calc R
H11B H 0.4636 0.1721 0.7035 0.046 Uiso 1 1 calc R
H11C H 0.5082 0.0803 0.7634 0.046 Uiso 1 1 calc R
C12 C 0.1023(2) 0.13634(15) 0.25325(19) 0.0313(5) Uani 1 1 d .
H12A H 0.1526 0.1766 0.2273 0.047 Uiso 1 1 calc R
H12B H 0.0406 0.1673 0.2772 0.047 Uiso 1 1 calc R
H12C H 0.0527 0.0980 0.1849 0.047 Uiso 1 1 calc R
C13 C 0.3339(2) -0.14546(14) 0.4312(3) 0.0355(5) Uani 1 1 d .
H13A H 0.2804 -0.1616 0.3453 0.053 Uiso 1 1 calc R
H13B H 0.3097 -0.1809 0.4857 0.053 Uiso 1 1 calc R
H13C H 0.4279 -0.1535 0.4506 0.053 Uiso 1 1 calc R
B1 B 0.1873(2) 0.10510(15) 0.9530(2) 0.0267(4) Uani 1 1 d .
F1 F 0.0917(3) 0.15746(18) 0.9588(3) 0.0961(9) Uani 1 1 d .
F2 F 0.1248(3) 0.03493(12) 0.8826(2) 0.0933(9) Uani 1 1 d .
F3 F 0.25350(19) 0.14635(18) 0.8917(2) 0.0813(7) Uani 1 1 d .
F4 F 0.27776(18) 0.07641(14) 1.06969(15) 0.0600(5) Uani 1 1 d .

loop_
_atom_site_aniso_label
_atom_site_aniso_U_11
_atom_site_aniso_U_22
_atom_site_aniso_U_33
_atom_site_aniso_U_23
_atom_site_aniso_U_13
_atom_site_aniso_U_12
Fe1 0.01624(14) 0.02477(15) 0.01957(15) -0.00214(10) 0.00730(11) -0.00225(10)
N1 0.0234(8) 0.0335(9) 0.0255(9) -0.0011(7) 0.0079(7) -0.0060(7)
N2 0.0249(8) 0.0334(9) 0.0255(8) -0.0022(7) 0.0119(7) -0.0003(7)
N3 0.0249(8) 0.0276(9) 0.0272(8) -0.0019(7) 0.0118(7) -0.0045(7)
O1 0.0349(9) 0.0536(11) 0.0301(9) -0.0017(8) -0.0039(7) -0.0056(8)
O2 0.0520(11) 0.0521(11) 0.0387(9) -0.0089(8) 0.0282(9) 0.0032(9)
O3 0.0446(10) 0.0252(8) 0.0473(10) 0.0027(7) 0.0210(8) -0.0010(7)
C1 0.0162(8) 0.0208(9) 0.0184(8) -0.0009(6) 0.0054(7) 0.0008(6)
N4 0.0185(7) 0.0186(7) 0.0227(8) -0.0021(6) 0.0060(6) 0.0011(6)
N5 0.0179(7) 0.0188(7) 0.0227(8) -0.0008(6) 0.0094(6) -0.0006(6)
C2 0.0266(10) 0.0214(9) 0.0306(10) -0.0028(8) 0.0091(8) 0.0060(8)
C3 0.0214(9) 0.0215(9) 0.0294(10) 0.0017(7) 0.0090(8) -0.0026(7)
C4 0.0204(9) 0.0235(9) 0.0290(10) 0.0014(7) 0.0120(8) -0.0028(7)
C5 0.0175(8) 0.0184(8) 0.0229(9) -0.0001(7) 0.0107(7) 0.0010(6)
C6 0.0200(9) 0.0247(9) 0.0228(9) -0.0003(7) 0.0095(7) 0.0014(7)
C7 0.0234(9) 0.0260(10) 0.0283(10) -0.0062(8) 0.0122(8) -0.0018(7)
C8 0.0209(9) 0.0201(9) 0.0398(11) -0.0007(8) 0.0185(8) 0.0012(7)
C9 0.0198(9) 0.0255(9) 0.0337(11) 0.0072(8) 0.0131(8) 0.0050(7)
C10 0.0168(8) 0.0251(9) 0.0241(9) 0.0012(7) 0.0099(7) -0.0005(7)
C11 0.0262(10) 0.0390(12) 0.0214(9) 0.0002(8) 0.0054(8) 0.0015(9)
C12 0.0330(11) 0.0334(11) 0.0221(10) 0.0010(8) 0.0064(8) 0.0066(9)
C13 0.0318(11) 0.0218(10) 0.0607(16) -0.0026(10) 0.0272(11) 0.0022(8)
B1 0.0265(11) 0.0250(11) 0.0298(11) 0.0006(9) 0.0131(9) 0.0014(9)
F1 0.1084(19) 0.1018(18) 0.1062(19) 0.0327(15) 0.0726(17) 0.0713(16)
F2 0.124(2) 0.0389(10) 0.0651(13) -0.0005(9) -0.0108(13) -0.0201(11)
F3 0.0457(10) 0.135(2) 0.0666(13) 0.0286(13) 0.0268(10) -0.0209(12)
F4 0.0550(10) 0.0836(13) 0.0317(8) 0.0046(8) 0.0086(7) 0.0108(9)

loop_
_atom_type_symbol
_atom_type_description
_atom_type_scat_dispersion_real
_atom_type_scat_dispersion_imag
_atom_type_scat_source
C C 0.0033 0.0016 'International Tables Vol C Tables 4.2.6.8 and 6.1.1.4'
H H 0.0000 0.0000 'International Tables Vol C Tables 4.2.6.8 and 6.1.1.4'
B B 0.0013 0.0007 'International Tables Vol C Tables 4.2.6.8 and 6.1.1.4'
N N 0.0061 0.0033 'International Tables Vol C Tables 4.2.6.8 and 6.1.1.4'
O O 0.0106 0.0060 'International Tables Vol C Tables 4.2.6.8 and 6.1.1.4'
F F 0.0171 0.0103 'International Tables Vol C Tables 4.2.6.8 and 6.1.1.4'
Fe Fe 0.3463 0.8444 'International Tables Vol C Tables 4.2.6.8 and 6.1.1.4'

loop_
_geom_angle_atom_site_label_1
_geom_angle_atom_site_label_2
_geom_angle_atom_site_label_3
_geom_angle
N1 Fe1 N3 111.76(9)
N1 Fe1 N2 114.02(9)
N3 Fe1 N2 113.23(9)
N1 Fe1 C1 103.14(8)
N3 Fe1 C1 107.07(8)
N2 Fe1 C1 106.72(8)
O1 N1 Fe1 174.63(18)
O2 N2 Fe1 172.91(18)
O3 N3 Fe1 171.89(17)
N4 C1 N5 104.92(16)
N4 C1 Fe1 128.42(13)
N5 C1 Fe1 126.54(14)
C1 N4 C3 110.95(16)
C1 N4 C2 125.59(17)
C3 N4 C2 123.45(17)
C1 N5 C4 110.56(16)
C1 N5 C5 125.71(16)
C4 N5 C5 123.65(15)
N4 C2 H2A 109.5
N4 C2 H2B 109.5
H2A C2 H2B 109.5
N4 C2 H2C 109.5
H2A C2 H2C 109.5
H2B C2 H2C 109.5
C4 C3 N4 106.81(17)
C4 C3 H3 126.6
N4 C3 H3 126.6
C3 C4 N5 106.76(17)
C3 C4 H4 126.6
N5 C4 H4 126.6
C6 C5 C10 122.46(18)
C6 C5 N5 118.36(16)
C10 C5 N5 119.16(17)
C7 C6 C5 117.62(18)
C7 C6 C12 120.45(18)
C5 C6 C12 121.93(18)
C8 C7 C6 121.70(19)
C8 C7 H7 119.2
C6 C7 H7 119.2
C9 C8 C7 118.84(18)
C9 C8 C13 120.6(2)
C7 C8 C13 120.5(2)
C8 C9 C10 121.94(19)
C8 C9 H9 119.0
C10 C9 H9 119.0
C9 C10 C5 117.43(18)
C9 C10 C11 120.93(18)
C5 C10 C11 121.63(18)
C10 C11 H11A 109.5
C10 C11 H11B 109.5
H11A C11 H11B 109.5
C10 C11 H11C 109.5
H11A C11 H11C 109.5
H11B C11 H11C 109.5
C6 C12 H12A 109.5
C6 C12 H12B 109.5
H12A C12 H12B 109.5
C6 C12 H12C 109.5
H12A C12 H12C 109.5
H12B C12 H12C 109.5
C8 C13 H13A 109.5
C8 C13 H13B 109.5
H13A C13 H13B 109.5
C8 C13 H13C 109.5
H13A C13 H13C 109.5
H13B C13 H13C 109.5
F1 B1 F2 108.0(3)
F1 B1 F3 109.7(2)
F2 B1 F3 107.1(2)
F1 B1 F4 113.0(2)
F2 B1 F4 108.1(2)
F3 B1 F4 110.7(2)

loop_
_geom_bond_atom_site_label_1
_geom_bond_atom_site_label_2
_geom_bond_distance
Fe1 N1 1.6816(18)
Fe1 N3 1.7008(18)
Fe1 N2 1.7017(18)
Fe1 C1 2.0057(19)
N1 O1 1.152(2)
N2 O2 1.145(2)
N3 O3 1.148(2)
C1 N4 1.351(2)
C1 N5 1.356(2)
N4 C3 1.384(3)
N4 C2 1.466(2)
N5 C4 1.389(2)
N5 C5 1.443(2)
C2 H2A 0.9600
C2 H2B 0.9600
C2 H2C 0.9600
C3 C4 1.346(3)
C3 H3 0.9300
C4 H4 0.9300
C5 C6 1.396(3)
C5 C10 1.399(3)
C6 C7 1.395(3)
C6 C12 1.505(3)
C7 C8 1.388(3)
C7 H7 0.9300
C8 C9 1.388(3)
C8 C13 1.510(3)
C9 C10 1.392(3)
C9 H9 0.9300
C10 C11 1.508(3)
C11 H11A 0.9600
C11 H11B 0.9600
C11 H11C 0.9600
C12 H12A 0.9600
C12 H12B 0.9600
C12 H12C 0.9600
C13 H13A 0.9600
C13 H13B 0.9600
C13 H13C 0.9600
B1 F1 1.345(3)
B1 F2 1.361(3)
B1 F3 1.372(3)
B1 F4 1.380(3)

loop_
_geom_torsion_atom_site_label_1
_geom_torsion_atom_site_label_2
_geom_torsion_atom_site_label_3
_geom_torsion_atom_site_label_4
_geom_torsion
N3 Fe1 N1 O1 45(2)
N2 Fe1 N1 O1 -85(2)
C1 Fe1 N1 O1 160(2)
N1 Fe1 N2 O2 50.8(16)
N3 Fe1 N2 O2 -78.5(15)
C1 Fe1 N2 O2 163.9(15)
N1 Fe1 N3 O3 -39.0(12)
N2 Fe1 N3 O3 91.4(12)
C1 Fe1 N3 O3 -151.3(12)
N1 Fe1 C1 N4 83.48(18)
N3 Fe1 C1 N4 -158.49(16)
N2 Fe1 C1 N4 -36.95(19)
N1 Fe1 C1 N5 -92.00(17)
N3 Fe1 C1 N5 26.03(18)
N2 Fe1 C1 N5 147.57(16)
N5 C1 N4 C3 0.0(2)
Fe1 C1 N4 C3 -176.26(14)
N5 C1 N4 C2 -179.96(17)
Fe1 C1 N4 C2 3.8(3)
N4 C1 N5 C4 -0.1(2)
Fe1 C1 N5 C4 176.26(14)
N4 C1 N5 C5 -176.73(16)
Fe1 C1 N5 C5 -0.4(3)
C1 N4 C3 C4 0.1(2)
C2 N4 C3 C4 -179.94(18)
N4 C3 C4 N5 -0.1(2)
C1 N5 C4 C3 0.1(2)
C5 N5 C4 C3 176.88(17)
C1 N5 C5 C6 89.5(2)
C4 N5 C5 C6 -86.7(2)
C1 N5 C5 C10 -92.3(2)
C4 N5 C5 C10 91.4(2)
C10 C5 C6 C7 -0.1(3)
N5 C5 C6 C7 177.96(16)
C10 C5 C6 C12 -179.77(18)
N5 C5 C6 C12 -1.7(3)
C5 C6 C7 C8 -0.7(3)
C12 C6 C7 C8 178.95(19)
C6 C7 C8 C9 0.9(3)
C6 C7 C8 C13 -177.19(18)
C7 C8 C9 C10 -0.3(3)
C13 C8 C9 C10 177.79(18)
C8 C9 C10 C5 -0.5(3)
C8 C9 C10 C11 178.48(18)
C6 C5 C10 C9 0.7(3)
N5 C5 C10 C9 -177.39(16)
C6 C5 C10 C11 -178.24(18)
N5 C5 C10 C11 3.7(3)
